data_7103657
loop_
_publ_author_name
'Bhattacharyya, Sibaprasad'
'Clark, Aurora E.'
'Pink, Maren'
'Zaleski, Jeffrey M.'

_publ_section_title
;
 Isolation of electronic from geometric contributions to Bergman
 cyclization of metalloenediynes
;
_journal_coden_ASTM CHCOFS
_journal_issue 10
_journal_name_full
;
 Chemical Communications (Cambridge, United Kingdom)
;
_journal_page_first 1156
_journal_page_last 1157
_journal_paper_doi 10.1039/b301690k
_journal_year 2003
_chemical_formula_moiety 'C24 H24 Cl2 N2 Zn'
_chemical_formula_sum 'C24 H24 Cl2 N2 Zn'
_chemical_formula_weight 476.72
_space_group_IT_number 9
_symmetry_cell_setting monoclinic
_symmetry_space_group_name_Hall 'C -2yc'
_symmetry_space_group_name_H-M 'C 1 c 1'
_atom_sites_solution_hydrogens geom
_atom_sites_solution_primary direct
_atom_sites_solution_secondary difmap
_audit_creation_method SHELXL-97
_cell_angle_alpha 90.00
_cell_angle_beta 99.317(2)
_cell_angle_gamma 90.00
_cell_formula_units_Z 4
_cell_length_a 19.6558(19)
_cell_length_b 15.9396(15)
_cell_length_c 7.0274(7)
_cell_measurement_reflns_used 5663
_cell_measurement_temperature 120(2)
_cell_measurement_theta_max 27.5
_cell_measurement_theta_min 2.5
_cell_volume 2172.7(4)
_computing_cell_refinement 'SAINT (Bruker, 1999)'
_computing_data_collection 'SMART (Bruker, 1999)'
_computing_data_reduction 'SAINT (Bruker, 1999)'
_computing_molecular_graphics 'XTEL (local library)'
_computing_publication_material 'XCIF (Bruker, 1999), XTEL (local library)'
_computing_structure_refinement 'SHELXL-97 (Sheldrick, 1997)'
_computing_structure_solution 'SIR-92 (Alatomare et al., 1993)'
_diffrn_ambient_temperature 120(2)
_diffrn_detector 'CCD area detector'
_diffrn_detector_area_resol_mean 44.52
_diffrn_detector_type 'Bruker SMART 6000'
_diffrn_measured_fraction_theta_full 0.999
_diffrn_measured_fraction_theta_max 0.999
_diffrn_measurement_details '0.30 degree frames measured for 30 seconds each'
_diffrn_measurement_device 'three-circle goniometer with fixed chi'
_diffrn_measurement_device_type 'Bruker Platform goniometer'
_diffrn_measurement_method \w-scans
_diffrn_radiation_monochromator graphite
_diffrn_radiation_source 'fine-focus sealed tube'
_diffrn_radiation_type MoK\a
_diffrn_radiation_wavelength 0.71073
_diffrn_reflns_av_R_equivalents 0.0170
_diffrn_reflns_av_sigmaI/netI 0.0326
_diffrn_reflns_limit_h_max 25
_diffrn_reflns_limit_h_min -25
_diffrn_reflns_limit_k_max 20
_diffrn_reflns_limit_k_min -20
_diffrn_reflns_limit_l_max 9
_diffrn_reflns_limit_l_min -9
_diffrn_reflns_number 12277
_diffrn_reflns_theta_full 27.51
_diffrn_reflns_theta_max 27.51
_diffrn_reflns_theta_min 2.10
_diffrn_standards_decay_% 0.0
_diffrn_standards_interval_time 909
_diffrn_standards_number 268
_exptl_absorpt_coefficient_mu 1.389
_exptl_absorpt_correction_T_max 0.8852
_exptl_absorpt_correction_T_min 0.7227
_exptl_absorpt_correction_type multi-scan
_exptl_absorpt_process_details 'SADABS, R. Blessing (1995)'
_exptl_crystal_colour colorless
_exptl_crystal_density_diffrn 1.457
_exptl_crystal_density_method 'not measured'
_exptl_crystal_description block
_exptl_crystal_F_000 984
_exptl_crystal_size_max 0.25
_exptl_crystal_size_mid 0.11
_exptl_crystal_size_min 0.09
_refine_diff_density_max 1.587
_refine_diff_density_min -0.246
_refine_diff_density_rms 0.090
_refine_ls_abs_structure_details 'Flack H D (1983), Acta Cryst. A39, 876-881'
_refine_ls_abs_structure_Flack 0.203(9)
_refine_ls_extinction_method none
_refine_ls_goodness_of_fit_ref 1.055
_refine_ls_hydrogen_treatment mixed
_refine_ls_matrix_type full
_refine_ls_number_parameters 283
_refine_ls_number_reflns 4949
_refine_ls_number_restraints 2
_refine_ls_restrained_S_all 1.055
_refine_ls_R_factor_all 0.0334
_refine_ls_R_factor_gt 0.0329
_refine_ls_shift/su_max 0.000
_refine_ls_shift/su_mean 0.000
_refine_ls_structure_factor_coef Fsqd
_refine_ls_weighting_details 'calc w=1/[\s^2^(Fo^2^)+(0.0596P)^2^+1.7391P] where P=(Fo^2^+2Fc^2^)/3'
_refine_ls_weighting_scheme calc
_refine_ls_wR_factor_gt 0.0864
_refine_ls_wR_factor_ref 0.0867
_reflns_number_gt 4848
_reflns_number_total 4949
_reflns_threshold_expression >2sigma(I)
_cod_data_source_file b301690k.txt
_cod_data_source_block 02050
_cod_depositor_comments
;
The following automatic conversions were performed:

'_exptl_absorpt_correction_type' tag value 'multi-scans' was replaced
with 'multi-scan' value.

Automatic conversion script
Id: cif_fix_values 1646 2011-03-28 12:23:43Z adriana 
;
_cod_original_sg_symbol_H-M Cc
_cod_database_code 7103657

loop_
_symmetry_equiv_pos_as_xyz
'x, y, z'
'x, -y, z+1/2'
'x+1/2, y+1/2, z'
'x+1/2, -y+1/2, z+1/2'

loop_
_atom_site_label
_atom_site_type_symbol
_atom_site_fract_x
_atom_site_fract_y
_atom_site_fract_z
_atom_site_U_iso_or_equiv
_atom_site_adp_type
_atom_site_occupancy
_atom_site_symmetry_multiplicity
_atom_site_calc_flag
_atom_site_refinement_flags
_atom_site_disorder_assembly
_atom_site_disorder_group
Zn1 Zn 0.776935(16) 0.193496(15) 1.21742(3) 0.01504(8) Uani 1 1 d . . .
Cl1 Cl 0.75534(4) 0.29724(4) 1.40393(9) 0.02214(14) Uani 1 1 d . . .
Cl2 Cl 0.79276(3) 0.07116(4) 1.37598(8) 0.01837(12) Uani 1 1 d . . .
N1 N 0.70788(11) 0.17489(13) 0.9552(3) 0.0144(4) Uani 1 1 d . . .
N2 N 0.85898(11) 0.20335(13) 1.0580(3) 0.0153(4) Uani 1 1 d . . .
C1 C 0.65803(13) 0.24429(16) 0.8863(4) 0.0207(5) Uani 1 1 d . . .
H1A H 0.6373 0.2327 0.7509 0.024(9) Uiso 1 1 calc R . .
H1B H 0.6204 0.2433 0.9643 0.013(7) Uiso 1 1 calc R . .
C2 C 0.68784(13) 0.32873(17) 0.8963(4) 0.0186(5) Uani 1 1 d . . .
C3 C 0.70684(13) 0.39974(16) 0.9099(4) 0.0187(5) Uani 1 1 d . . .
C4 C 0.73641(15) 0.48205(16) 0.9409(4) 0.0218(5) Uani 1 1 d . . .
H4 H 0.7084 0.5299 0.9057 0.046(12) Uiso 1 1 calc R . .
C5 C 0.80192(15) 0.49232(16) 1.0175(4) 0.0218(5) Uani 1 1 d . . .
H5 H 0.8199 0.5474 1.0404 0.021(8) Uiso 1 1 calc R . .
C6 C 0.84581(13) 0.42189(16) 1.0662(4) 0.0197(5) Uani 1 1 d . . .
C7 C 0.87529(13) 0.35616(16) 1.0989(4) 0.0194(5) Uani 1 1 d . . .
C8 C 0.90815(13) 0.27410(16) 1.1210(4) 0.0210(5) Uani 1 1 d . . .
H8A H 0.9285 0.2658 1.2580 0.017(8) Uiso 1 1 calc R . .
H8B H 0.9461 0.2725 1.0442 0.016(7) Uiso 1 1 calc R . .
C9 C 0.75862(13) 0.16166(18) 0.8182(4) 0.0204(5) Uani 1 1 d . . .
H9A H 0.7349 0.1719 0.6848 0.024 Uiso 1 1 calc R . .
H9B H 0.7739 0.1024 0.8263 0.024 Uiso 1 1 calc R . .
C10 C 0.82155(13) 0.21793(17) 0.8583(4) 0.0166(4) Uani 1 1 d . . .
H10A H 0.8527 0.2060 0.7640 0.020 Uiso 1 1 calc R . .
H10B H 0.8071 0.2774 0.8436 0.020 Uiso 1 1 calc R . .
C11 C 0.66665(13) 0.09513(15) 0.9541(4) 0.0168(5) Uani 1 1 d . . .
H11A H 0.6972 0.0504 1.0172 0.044(12) Uiso 1 1 calc R . .
H11B H 0.6512 0.0780 0.8186 0.013(7) Uiso 1 1 calc R . .
C12 C 0.60429(14) 0.10136(16) 1.0540(4) 0.0186(5) Uani 1 1 d . . .
C13 C 0.53898(15) 0.0867(2) 0.9473(4) 0.0266(6) Uani 1 1 d . . .
H13 H 0.5345 0.0733 0.8141 0.022(8) Uiso 1 1 calc R . .
C14 C 0.48018(16) 0.0916(2) 1.0350(5) 0.0348(7) Uani 1 1 d . . .
H14 H 0.4361 0.0805 0.9614 0.037(11) Uiso 1 1 calc R . .
C15 C 0.48542(16) 0.1122(2) 1.2265(5) 0.0325(7) Uani 1 1 d . . .
H15 H 0.4453 0.1163 1.2851 0.044(12) Uiso 1 1 calc R . .
C16 C 0.55044(16) 0.1271(2) 1.3341(5) 0.0306(7) Uani 1 1 d . . .
H16 H 0.5545 0.1415 1.4667 0.044(12) Uiso 1 1 calc R . .
C17 C 0.60907(15) 0.1211(2) 1.2491(4) 0.0252(6) Uani 1 1 d . . .
H17 H 0.6531 0.1305 1.3244 0.027(10) Uiso 1 1 calc R . .
C18 C 0.89933(13) 0.12218(16) 1.0754(4) 0.0181(5) Uani 1 1 d . . .
H18A H 0.8669 0.0755 1.0358 0.027(9) Uiso 1 1 calc R . .
H18B H 0.9189 0.1135 1.2128 0.039(11) Uiso 1 1 calc R . .
C19 C 0.95744(13) 0.11719(15) 0.9580(4) 0.0175(5) Uani 1 1 d . . .
C20 C 1.02474(15) 0.13690(18) 1.0429(4) 0.0226(6) Uani 1 1 d . . .
H20 H 1.0338 0.1537 1.1742 0.028(9) Uiso 1 1 calc R . .
C21 C 1.07850(15) 0.1322(2) 0.9378(5) 0.0277(6) Uani 1 1 d . . .
H21 H 1.1240 0.1458 0.9974 0.033(10) Uiso 1 1 calc R . .
C22 C 1.06615(16) 0.1077(2) 0.7469(5) 0.0295(6) Uani 1 1 d . . .
H22 H 1.1029 0.1062 0.6741 0.035(10) Uiso 1 1 calc R . .
C23 C 0.99929(16) 0.0851(2) 0.6608(4) 0.0271(6) Uani 1 1 d . . .
H23 H 0.9908 0.0664 0.5308 0.047(12) Uiso 1 1 calc R . .
C24 C 0.94545(14) 0.09039(17) 0.7670(4) 0.0221(5) Uani 1 1 d . . .
H24 H 0.9001 0.0755 0.7085 0.023(8) Uiso 1 1 calc R . .

loop_
_atom_site_aniso_label
_atom_site_aniso_U_11
_atom_site_aniso_U_22
_atom_site_aniso_U_33
_atom_site_aniso_U_23
_atom_site_aniso_U_13
_atom_site_aniso_U_12
Zn1 0.01607(13) 0.01404(12) 0.01531(13) 0.00024(10) 0.00342(9) 0.00010(11)
Cl1 0.0302(4) 0.0160(2) 0.0216(3) -0.0010(2) 0.0083(3) 0.0021(2)
Cl2 0.0214(3) 0.0149(2) 0.0191(3) 0.0028(2) 0.0042(2) 0.0006(2)
N1 0.0134(9) 0.0139(9) 0.0163(10) 0.0005(7) 0.0035(8) -0.0001(8)
N2 0.0146(10) 0.0153(9) 0.0160(10) 0.0021(7) 0.0025(8) 0.0016(7)
C1 0.0154(11) 0.0159(11) 0.0294(13) 0.0043(10) -0.0008(10) 0.0008(9)
C2 0.0170(11) 0.0183(11) 0.0201(12) 0.0032(9) 0.0021(9) 0.0037(9)
C3 0.0173(11) 0.0206(12) 0.0186(12) 0.0045(9) 0.0040(9) 0.0053(9)
C4 0.0295(14) 0.0128(12) 0.0248(13) 0.0030(10) 0.0097(11) 0.0063(10)
C5 0.0307(13) 0.0132(11) 0.0231(12) -0.0002(9) 0.0094(10) -0.0002(10)
C6 0.0201(12) 0.0175(11) 0.0227(13) -0.0014(9) 0.0067(10) -0.0046(9)
C7 0.0176(11) 0.0180(11) 0.0228(12) -0.0012(9) 0.0041(9) -0.0028(9)
C8 0.0178(12) 0.0169(12) 0.0281(14) -0.0009(10) 0.0033(10) 0.0006(10)
C9 0.0202(12) 0.0279(13) 0.0127(11) -0.0061(9) 0.0018(9) 0.0062(10)
C10 0.0156(11) 0.0169(11) 0.0169(11) 0.0033(9) 0.0015(9) 0.0024(9)
C11 0.0169(11) 0.0154(11) 0.0183(12) -0.0008(9) 0.0032(9) -0.0021(9)
C12 0.0177(12) 0.0181(11) 0.0206(12) 0.0013(9) 0.0048(9) -0.0035(9)
C13 0.0197(13) 0.0359(14) 0.0234(13) 0.0018(11) 0.0006(10) -0.0093(11)
C14 0.0175(13) 0.052(2) 0.0343(16) 0.0079(14) 0.0022(12) -0.0101(13)
C15 0.0201(14) 0.0412(17) 0.0383(18) 0.0006(13) 0.0111(12) -0.0043(12)
C16 0.0288(16) 0.0418(17) 0.0239(15) -0.0038(12) 0.0128(12) -0.0049(13)
C17 0.0195(12) 0.0356(15) 0.0209(13) -0.0053(11) 0.0043(10) -0.0040(11)
C18 0.0168(12) 0.0154(11) 0.0230(12) 0.0017(9) 0.0059(9) 0.0030(9)
C19 0.0152(11) 0.0151(10) 0.0227(12) 0.0005(9) 0.0042(9) 0.0025(9)
C20 0.0181(12) 0.0264(13) 0.0227(14) -0.0035(10) 0.0013(10) 0.0015(10)
C21 0.0152(12) 0.0314(14) 0.0363(16) -0.0034(12) 0.0035(11) 0.0015(10)
C22 0.0247(14) 0.0335(15) 0.0329(16) 0.0005(12) 0.0127(12) 0.0051(12)
C23 0.0295(15) 0.0320(15) 0.0199(13) -0.0046(10) 0.0046(11) 0.0056(11)
C24 0.0185(12) 0.0225(12) 0.0246(13) -0.0042(10) 0.0009(10) 0.0012(9)

loop_
_atom_type_symbol
_atom_type_description
_atom_type_scat_dispersion_real
_atom_type_scat_dispersion_imag
_atom_type_scat_source
C C 0.0033 0.0016 'International Tables Vol C Tables 4.2.6.8 and 6.1.1.4'
H H 0.0000 0.0000 'International Tables Vol C Tables 4.2.6.8 and 6.1.1.4'
N N 0.0061 0.0033 'International Tables Vol C Tables 4.2.6.8 and 6.1.1.4'
Cl Cl 0.1484 0.1585 'International Tables Vol C Tables 4.2.6.8 and 6.1.1.4'
Zn Zn 0.2839 1.4301 'International Tables Vol C Tables 4.2.6.8 and 6.1.1.4'

loop_
_geom_angle_atom_site_label_1
_geom_angle_atom_site_label_2
_geom_angle_atom_site_label_3
_geom_angle
_geom_angle_site_symmetry_1
_geom_angle_site_symmetry_3
_geom_angle_publ_flag
N2 Zn1 N1 89.18(8) . . ?
N2 Zn1 Cl1 119.92(6) . . ?
N1 Zn1 Cl1 117.72(6) . . ?
N2 Zn1 Cl2 105.76(6) . . ?
N1 Zn1 Cl2 109.10(6) . . ?
Cl1 Zn1 Cl2 112.54(3) . . ?
C1 N1 C11 107.27(19) . . ?
C1 N1 C9 111.2(2) . . ?
C11 N1 C9 106.82(19) . . ?
C1 N1 Zn1 117.86(16) . . ?
C11 N1 Zn1 112.92(15) . . ?
C9 N1 Zn1 100.22(14) . . ?
C10 N2 C8 110.8(2) . . ?
C10 N2 C18 112.4(2) . . ?
C8 N2 C18 108.3(2) . . ?
C10 N2 Zn1 101.99(15) . . ?
C8 N2 Zn1 114.13(16) . . ?
C18 N2 Zn1 109.21(15) . . ?
C2 C1 N1 115.2(2) . . ?
C2 C1 H1A 108.5 . . ?
N1 C1 H1A 108.5 . . ?
C2 C1 H1B 108.5 . . ?
N1 C1 H1B 108.5 . . ?
H1A C1 H1B 107.5 . . ?
C3 C2 C1 174.2(3) . . ?
C2 C3 C4 173.5(3) . . ?
C5 C4 C3 121.2(2) . . ?
C5 C4 H4 119.4 . . ?
C3 C4 H4 119.4 . . ?
C4 C5 C6 120.8(3) . . ?
C4 C5 H5 119.6 . . ?
C6 C5 H5 119.6 . . ?
C7 C6 C5 171.4(3) . . ?
C6 C7 C8 174.8(3) . . ?
C7 C8 N2 112.9(2) . . ?
C7 C8 H8A 109.0 . . ?
N2 C8 H8A 109.0 . . ?
C7 C8 H8B 109.0 . . ?
N2 C8 H8B 109.0 . . ?
H8A C8 H8B 107.8 . . ?
N1 C9 C10 113.7(2) . . ?
N1 C9 H9A 108.8 . . ?
C10 C9 H9A 108.8 . . ?
N1 C9 H9B 108.8 . . ?
C10 C9 H9B 108.8 . . ?
H9A C9 H9B 107.7 . . ?
N2 C10 C9 110.2(2) . . ?
N2 C10 H10A 109.6 . . ?
C9 C10 H10A 109.6 . . ?
N2 C10 H10B 109.6 . . ?
C9 C10 H10B 109.6 . . ?
H10A C10 H10B 108.1 . . ?
N1 C11 C12 114.7(2) . . ?
N1 C11 H11A 108.6 . . ?
C12 C11 H11A 108.6 . . ?
N1 C11 H11B 108.6 . . ?
C12 C11 H11B 108.6 . . ?
H11A C11 H11B 107.6 . . ?
C17 C12 C13 118.4(3) . . ?
C17 C12 C11 122.7(2) . . ?
C13 C12 C11 118.9(2) . . ?
C14 C13 C12 120.5(3) . . ?
C14 C13 H13 119.7 . . ?
C12 C13 H13 119.7 . . ?
C15 C14 C13 120.6(3) . . ?
C15 C14 H14 119.7 . . ?
C13 C14 H14 119.7 . . ?
C14 C15 C16 119.3(3) . . ?
C14 C15 H15 120.4 . . ?
C16 C15 H15 120.4 . . ?
C17 C16 C15 120.5(3) . . ?
C17 C16 H16 119.8 . . ?
C15 C16 H16 119.8 . . ?
C16 C17 C12 120.8(3) . . ?
C16 C17 H17 119.6 . . ?
C12 C17 H17 119.6 . . ?
N2 C18 C19 115.6(2) . . ?
N2 C18 H18A 108.4 . . ?
C19 C18 H18A 108.4 . . ?
N2 C18 H18B 108.4 . . ?
C19 C18 H18B 108.4 . . ?
H18A C18 H18B 107.4 . . ?
C24 C19 C20 118.8(2) . . ?
C24 C19 C18 121.1(2) . . ?
C20 C19 C18 120.1(2) . . ?
C21 C20 C19 120.8(3) . . ?
C21 C20 H20 119.6 . . ?
C19 C20 H20 119.6 . . ?
C22 C21 C20 120.3(3) . . ?
C22 C21 H21 119.9 . . ?
C20 C21 H21 119.9 . . ?
C21 C22 C23 119.8(3) . . ?
C21 C22 H22 120.1 . . ?
C23 C22 H22 120.1 . . ?
C24 C23 C22 119.6(3) . . ?
C24 C23 H23 120.2 . . ?
C22 C23 H23 120.2 . . ?
C19 C24 C23 120.7(2) . . ?
C19 C24 H24 119.6 . . ?
C23 C24 H24 119.6 . . ?

loop_
_geom_bond_atom_site_label_1
_geom_bond_atom_site_label_2
_geom_bond_distance
_geom_bond_site_symmetry_2
_geom_bond_publ_flag
Zn1 N2 2.113(2) . ?
Zn1 N1 2.125(2) . ?
Zn1 Cl1 2.1938(7) . ?
Zn1 Cl2 2.2425(6) . ?
N1 C1 1.505(3) . ?
N1 C11 1.507(3) . ?
N1 C9 1.509(3) . ?
N2 C10 1.494(3) . ?
N2 C8 1.505(3) . ?
N2 C18 1.512(3) . ?
C1 C2 1.465(4) . ?
C1 H1A 0.9900 . ?
C1 H1B 0.9900 . ?
C2 C3 1.191(4) . ?
C3 C4 1.437(4) . ?
C4 C5 1.323(4) . ?
C4 H4 0.9500 . ?
C5 C6 1.423(4) . ?
C5 H5 0.9500 . ?
C6 C7 1.201(4) . ?
C7 C8 1.456(4) . ?
C8 H8A 0.9900 . ?
C8 H8B 0.9900 . ?
C9 C10 1.517(4) . ?
C9 H9A 0.9900 . ?
C9 H9B 0.9900 . ?
C10 H10A 0.9900 . ?
C10 H10B 0.9900 . ?
C11 C12 1.511(4) . ?
C11 H11A 0.9900 . ?
C11 H11B 0.9900 . ?
C12 C17 1.395(4) . ?
C12 C13 1.397(4) . ?
C13 C14 1.397(4) . ?
C13 H13 0.9500 . ?
C14 C15 1.373(5) . ?
C14 H14 0.9500 . ?
C15 C16 1.396(5) . ?
C15 H15 0.9500 . ?
C16 C17 1.385(4) . ?
C16 H16 0.9500 . ?
C17 H17 0.9500 . ?
C18 C19 1.515(3) . ?
C18 H18A 0.9900 . ?
C18 H18B 0.9900 . ?
C19 C24 1.391(4) . ?
C19 C20 1.396(4) . ?
C20 C21 1.386(4) . ?
C20 H20 0.9500 . ?
C21 C22 1.381(5) . ?
C21 H21 0.9500 . ?
C22 C23 1.402(4) . ?
C22 H22 0.9500 . ?
C23 C24 1.393(4) . ?
C23 H23 0.9500 . ?
C24 H24 0.9500 . ?

loop_
_geom_torsion_atom_site_label_1
_geom_torsion_atom_site_label_2
_geom_torsion_atom_site_label_3
_geom_torsion_atom_site_label_4
_geom_torsion
_geom_torsion_site_symmetry_1
_geom_torsion_site_symmetry_2
_geom_torsion_site_symmetry_3
_geom_torsion_site_symmetry_4
_geom_torsion_publ_flag
N2 Zn1 N1 C1 -109.48(18) . . . . ?
Cl1 Zn1 N1 C1 14.30(19) . . . . ?
Cl2 Zn1 N1 C1 144.11(16) . . . . ?
N2 Zn1 N1 C11 124.50(16) . . . . ?
Cl1 Zn1 N1 C11 -111.72(15) . . . . ?
Cl2 Zn1 N1 C11 18.08(17) . . . . ?
N2 Zn1 N1 C9 11.20(15) . . . . ?
Cl1 Zn1 N1 C9 134.98(13) . . . . ?
Cl2 Zn1 N1 C9 -95.21(14) . . . . ?
N1 Zn1 N2 C10 16.37(15) . . . . ?
Cl1 Zn1 N2 C10 -105.53(14) . . . . ?
Cl2 Zn1 N2 C10 126.01(13) . . . . ?
N1 Zn1 N2 C8 135.89(17) . . . . ?
Cl1 Zn1 N2 C8 13.99(19) . . . . ?
Cl2 Zn1 N2 C8 -114.47(16) . . . . ?
N1 Zn1 N2 C18 -102.74(16) . . . . ?
Cl1 Zn1 N2 C18 135.36(14) . . . . ?
Cl2 Zn1 N2 C18 6.90(17) . . . . ?
C11 N1 C1 C2 174.0(2) . . . . ?
C9 N1 C1 C2 -69.5(3) . . . . ?
Zn1 N1 C1 C2 45.3(3) . . . . ?
N1 C1 C2 C3 -140(3) . . . . ?
C1 C2 C3 C4 123(3) . . . . ?
C2 C3 C4 C5 16(3) . . . . ?
C3 C4 C5 C6 2.0(4) . . . . ?
C4 C5 C6 C7 -1(2) . . . . ?
C5 C6 C7 C8 48(4) . . . . ?
C6 C7 C8 N2 -47(3) . . . . ?
C10 N2 C8 C7 52.8(3) . . . . ?
C18 N2 C8 C7 176.5(2) . . . . ?
Zn1 N2 C8 C7 -61.6(3) . . . . ?
C1 N1 C9 C10 86.6(3) . . . . ?
C11 N1 C9 C10 -156.7(2) . . . . ?
Zn1 N1 C9 C10 -38.8(2) . . . . ?
C8 N2 C10 C9 -163.4(2) . . . . ?
C18 N2 C10 C9 75.2(3) . . . . ?
Zn1 N2 C10 C9 -41.6(2) . . . . ?
N1 C9 C10 N2 59.1(3) . . . . ?
C1 N1 C11 C12 -49.9(3) . . . . ?
C9 N1 C11 C12 -169.2(2) . . . . ?
Zn1 N1 C11 C12 81.6(2) . . . . ?
N1 C11 C12 C17 -60.9(3) . . . . ?
N1 C11 C12 C13 119.2(3) . . . . ?
C17 C12 C13 C14 -0.2(4) . . . . ?
C11 C12 C13 C14 179.8(3) . . . . ?
C12 C13 C14 C15 1.1(5) . . . . ?
C13 C14 C15 C16 -0.9(5) . . . . ?
C14 C15 C16 C17 -0.1(5) . . . . ?
C15 C16 C17 C12 1.0(5) . . . . ?
C13 C12 C17 C16 -0.9(4) . . . . ?
C11 C12 C17 C16 179.2(3) . . . . ?
C10 N2 C18 C19 63.8(3) . . . . ?
C8 N2 C18 C19 -59.0(3) . . . . ?
Zn1 N2 C18 C19 176.20(18) . . . . ?
N2 C18 C19 C24 -86.8(3) . . . . ?
N2 C18 C19 C20 95.4(3) . . . . ?
C24 C19 C20 C21 1.8(4) . . . . ?
C18 C19 C20 C21 179.6(3) . . . . ?
C19 C20 C21 C22 -0.1(5) . . . . ?
C20 C21 C22 C23 -1.9(5) . . . . ?
C21 C22 C23 C24 2.2(5) . . . . ?
C20 C19 C24 C23 -1.5(4) . . . . ?
C18 C19 C24 C23 -179.3(3) . . . . ?
C22 C23 C24 C19 -0.5(4) . . . . ?
